data_4067192
loop_
_publ_author_name
'Sunada, Yusuke'
'Imaoka, Tsuyoshi'
'Nagashima, Hideo'

_publ_section_title
;
 Half-Sandwich (\h6-Arene)iron(II) Dinitrogen Complexes Bearing a
 Disilaferracycle Skeleton as a Precursor for Double Silylation of
 Ethylene and Alkynes
;
_journal_issue 23
_journal_name_full Organometallics
_journal_page_first 6157
_journal_paper_doi 10.1021/om100889w
_journal_volume 29
_journal_year 2010
_chemical_formula_moiety 'C34 H37 Fe P Si2 '
_chemical_formula_sum 'C34 H37 Fe P Si2'
_chemical_formula_weight 588.66
_space_group_IT_number 14
_symmetry_cell_setting monoclinic
_symmetry_Int_Tables_number 14
_symmetry_space_group_name_Hall '-P 2yn'
_symmetry_space_group_name_H-M 'P 1 21/n 1'
_cell_angle_alpha 90.0000
_cell_angle_beta 102.424(6)
_cell_angle_gamma 90.0000
_cell_formula_units_Z 4
_cell_length_a 13.396(6)
_cell_length_b 14.794(6)
_cell_length_c 15.210(7)
_cell_measurement_reflns_used 7425
_cell_measurement_temperature 123.1
_cell_measurement_theta_max 27.5
_cell_measurement_theta_min 3.1
_cell_volume 2944(2)
_computing_cell_refinement CrystalClear
_computing_data_collection CrystalClear
_computing_data_reduction CrystalStructure
_computing_publication_material 'CrystalStructure 3.8'
_computing_structure_refinement CRYSTALS
_computing_structure_solution SHELXS97
_diffrn_ambient_temperature 123
_diffrn_detector_area_resol_mean 7.31
_diffrn_measured_fraction_theta_full 0.991
_diffrn_measured_fraction_theta_max 0.991
_diffrn_measurement_device_type 'Rigaku Saturn'
_diffrn_measurement_method \w
_diffrn_radiation_type 'Mo K\a'
_diffrn_radiation_wavelength 0.71070
_diffrn_reflns_av_R_equivalents 0.049
_diffrn_reflns_limit_h_max 17
_diffrn_reflns_limit_h_min -13
_diffrn_reflns_limit_k_max 19
_diffrn_reflns_limit_k_min -17
_diffrn_reflns_limit_l_max 19
_diffrn_reflns_limit_l_min -19
_diffrn_reflns_number 22618
_diffrn_reflns_theta_full 27.48
_diffrn_reflns_theta_max 27.48
_exptl_absorpt_coefficient_mu 0.670
_exptl_absorpt_correction_T_max 0.987
_exptl_absorpt_correction_T_min 0.800
_exptl_absorpt_correction_type multi-scan
_exptl_absorpt_process_details 'Jacobson, R. (1998) Private communication'
_exptl_crystal_colour yellow
_exptl_crystal_density_diffrn 1.328
_exptl_crystal_density_method 'not measured'
_exptl_crystal_description platelet
_exptl_crystal_F_000 1240.00
_exptl_crystal_size_max 0.12
_exptl_crystal_size_mid 0.06
_exptl_crystal_size_min 0.02
_refine_diff_density_max 1.62
_refine_diff_density_min -1.02
_refine_ls_extinction_method none
_refine_ls_goodness_of_fit_ref 1.466
_refine_ls_hydrogen_treatment refall
_refine_ls_number_parameters 380
_refine_ls_number_reflns 6683
_refine_ls_R_factor_gt 0.0748
_refine_ls_shift/su_max 0.0000
_refine_ls_structure_factor_coef Fsqd
_refine_ls_weighting_details 'w = 1/[0.0010Fo^2^ + 1.0000\s(Fo^2^)]/(4Fo^2^)'
_refine_ls_weighting_scheme calc
_refine_ls_wR_factor_ref 0.1997
_reflns_number_gt 4993
_reflns_number_total 6683
_reflns_threshold_expression F^2^>2.0\s(F^2^)
_cod_data_source_file om100889w_si_002.cif
_cod_data_source_block '_(C6H6)Fe(Si)2(PPh3)'
_cod_original_formula_sum 'C34 H37 Fe P Si2 '
_cod_database_code 4067192

loop_
_symmetry_equiv_pos_site_id
_symmetry_equiv_pos_as_xyz
1 +X,+Y,+Z
2 1/2-X,1/2+Y,1/2-Z
3 -X,-Y,-Z
4 1/2+X,1/2-Y,1/2+Z

loop_
_atom_site_label
_atom_site_type_symbol
_atom_site_fract_x
_atom_site_fract_y
_atom_site_fract_z
_atom_site_U_iso_or_equiv
_atom_site_adp_type
_atom_site_occupancy
_atom_site_symmetry_multiplicity
_atom_site_calc_flag
_atom_site_refinement_flags
Fe(1) Fe 0.35906(4) 0.82060(3) 0.12711(4) 0.01939(14) Uani 1.00 1 d .
P(1) P 0.33667(7) 0.70435(6) 0.21542(6) 0.0196(2) Uani 1.00 1 d .
Si(1) Si 0.44464(8) 0.72956(7) 0.03931(7) 0.0202(2) Uani 1.00 1 d .
Si(2) Si 0.53136(8) 0.83836(7) 0.20169(7) 0.0212(2) Uani 1.00 1 d .
C(1) C 0.2128(3) 0.8751(2) 0.1382(3) 0.0320(11) Uani 1.00 1 d .
C(2) C 0.2033(3) 0.8369(2) 0.0516(3) 0.0315(11) Uani 1.00 1 d .
C(3) C 0.2760(3) 0.8619(2) -0.0005(2) 0.0334(11) Uani 1.00 1 d .
C(4) C 0.3528(3) 0.9267(2) 0.0335(2) 0.0289(10) Uani 1.00 1 d .
C(5) C 0.3582(3) 0.9648(2) 0.1194(2) 0.0282(10) Uani 1.00 1 d .
C(6) C 0.2890(3) 0.9392(2) 0.1717(2) 0.0297(10) Uani 1.00 1 d .
C(7) C 0.5672(2) 0.6825(2) 0.1101(2) 0.0204(9) Uani 1.00 1 d .
C(8) C 0.6107(2) 0.7358(2) 0.1842(2) 0.0216(9) Uani 1.00 1 d .
C(9) C 0.7052(2) 0.7121(2) 0.2379(2) 0.0236(9) Uani 1.00 1 d .
C(10) C 0.7539(3) 0.6327(2) 0.2202(2) 0.0273(10) Uani 1.00 1 d .
C(11) C 0.7105(3) 0.5784(2) 0.1484(2) 0.0277(10) Uani 1.00 1 d .
C(12) C 0.6176(3) 0.6038(2) 0.0922(2) 0.0244(9) Uani 1.00 1 d .
C(13) C 0.4922(3) 0.7930(2) -0.0536(2) 0.0288(10) Uani 1.00 1 d .
C(14) C 0.3709(3) 0.6342(2) -0.0281(2) 0.0263(10) Uani 1.00 1 d .
C(15) C 0.6044(3) 0.9339(2) 0.1589(3) 0.0322(11) Uani 1.00 1 d .
C(16) C 0.5570(3) 0.8615(2) 0.3273(2) 0.0291(10) Uani 1.00 1 d .
C(17) C 0.4120(3) 0.5979(2) 0.2268(2) 0.0219(9) Uani 1.00 1 d .
C(18) C 0.3776(3) 0.5190(2) 0.1804(2) 0.0247(9) Uani 1.00 1 d .
C(19) C 0.4367(3) 0.4402(2) 0.1939(3) 0.0292(10) Uani 1.00 1 d .
C(20) C 0.5308(3) 0.4399(2) 0.2543(3) 0.0317(11) Uani 1.00 1 d .
C(21) C 0.5650(3) 0.5177(2) 0.3011(3) 0.0309(11) Uani 1.00 1 d .
C(22) C 0.5067(3) 0.5968(2) 0.2878(2) 0.0254(10) Uani 1.00 1 d .
C(23) C 0.3387(2) 0.7231(2) 0.3362(2) 0.0216(9) Uani 1.00 1 d .
C(24) C 0.3401(3) 0.6510(2) 0.3956(2) 0.0263(10) Uani 1.00 1 d .
C(25) C 0.3220(3) 0.6645(2) 0.4814(2) 0.0322(11) Uani 1.00 1 d .
C(26) C 0.3001(3) 0.7502(3) 0.5091(2) 0.0331(11) Uani 1.00 1 d .
C(27) C 0.3007(3) 0.8226(2) 0.4517(2) 0.0302(11) Uani 1.00 1 d .
C(28) C 0.3202(3) 0.8098(2) 0.3666(2) 0.0243(9) Uani 1.00 1 d .
C(29) C 0.2024(2) 0.6617(2) 0.1827(2) 0.0220(9) Uani 1.00 1 d .
C(30) C 0.1342(3) 0.6695(2) 0.2393(2) 0.0252(10) Uani 1.00 1 d .
C(31) C 0.0332(3) 0.6422(2) 0.2109(3) 0.0305(11) Uani 1.00 1 d .
C(32) C -0.0008(3) 0.6053(2) 0.1259(3) 0.0313(11) Uani 1.00 1 d .
C(33) C 0.0657(3) 0.5989(2) 0.0680(2) 0.0299(10) Uani 1.00 1 d .
C(34) C 0.1669(3) 0.6274(2) 0.0956(2) 0.0258(10) Uani 1.00 1 d .
H(1) H 0.1774 0.8475 0.1790 0.039 Uiso 1.00 1 c R
H(2) H 0.1618 0.7851 0.0349 0.036 Uiso 1.00 1 c R
H(3) H 0.2807 0.8272 -0.0520 0.038 Uiso 1.00 1 c R
H(4) H 0.4078 0.9351 0.0040 0.035 Uiso 1.00 1 c R
H(5) H 0.4181 0.9968 0.1475 0.033 Uiso 1.00 1 c R
H(6) H 0.3038 0.9534 0.2341 0.036 Uiso 1.00 1 c R
H(7) H 0.7367 0.7501 0.2863 0.028 Uiso 1.00 1 c R
H(8) H 0.8172 0.6159 0.2580 0.032 Uiso 1.00 1 c R
H(9) H 0.7430 0.5238 0.1372 0.033 Uiso 1.00 1 c R
H(10) H 0.5886 0.5676 0.0415 0.029 Uiso 1.00 1 c R
H(11) H 0.4405 0.7923 -0.1072 0.035 Uiso 1.00 1 c R
H(12) H 0.5519 0.7643 -0.0642 0.035 Uiso 1.00 1 c R
H(13) H 0.5077 0.8537 -0.0353 0.035 Uiso 1.00 1 c R
H(14) H 0.3784 0.5808 0.0074 0.031 Uiso 1.00 1 c R
H(15) H 0.3966 0.6240 -0.0808 0.031 Uiso 1.00 1 c R
H(16) H 0.3006 0.6499 -0.0448 0.031 Uiso 1.00 1 c R
H(17) H 0.6355 0.9117 0.1127 0.038 Uiso 1.00 1 c R
H(18) H 0.6556 0.9564 0.2072 0.039 Uiso 1.00 1 c R
H(19) H 0.5583 0.9813 0.1357 0.039 Uiso 1.00 1 c R
H(20) H 0.5567 0.9250 0.3370 0.034 Uiso 1.00 1 c R
H(21) H 0.6217 0.8375 0.3555 0.034 Uiso 1.00 1 c R
H(22) H 0.5051 0.8340 0.3520 0.034 Uiso 1.00 1 c R
H(23) H 0.3135 0.5189 0.1389 0.030 Uiso 1.00 1 c R
H(24) H 0.4124 0.3867 0.1618 0.036 Uiso 1.00 1 c R
H(25) H 0.5711 0.3865 0.2637 0.040 Uiso 1.00 1 c R
H(26) H 0.6291 0.5178 0.3426 0.037 Uiso 1.00 1 c R
H(27) H 0.5312 0.6500 0.3204 0.030 Uiso 1.00 1 c R
H(28) H 0.3546 0.5920 0.3770 0.032 Uiso 1.00 1 c R
H(29) H 0.3232 0.6144 0.5208 0.038 Uiso 1.00 1 c R
H(30) H 0.2861 0.7590 0.5671 0.040 Uiso 1.00 1 c R
H(31) H 0.2868 0.8815 0.4707 0.035 Uiso 1.00 1 c R
H(32) H 0.3215 0.8603 0.3283 0.028 Uiso 1.00 1 c R
H(33) H 0.1572 0.6929 0.2984 0.029 Uiso 1.00 1 c R
H(34) H -0.0130 0.6493 0.2498 0.037 Uiso 1.00 1 c R
H(35) H -0.0693 0.5847 0.1075 0.036 Uiso 1.00 1 c R
H(36) H 0.0423 0.5747 0.0093 0.035 Uiso 1.00 1 c R
H(37) H 0.2117 0.6236 0.0551 0.031 Uiso 1.00 1 c R

loop_
_atom_site_aniso_label
_atom_site_aniso_U_11
_atom_site_aniso_U_22
_atom_site_aniso_U_33
_atom_site_aniso_U_12
_atom_site_aniso_U_13
_atom_site_aniso_U_23
Fe(1) 0.0200(3) 0.0218(3) 0.0152(2) 0.0025(2) 0.0012(2) 0.0010(2)
P(1) 0.0190(4) 0.0238(4) 0.0147(4) -0.0004(3) 0.0012(3) -0.0003(3)
Si(1) 0.0219(5) 0.0231(5) 0.0145(5) 0.0019(4) 0.0014(4) -0.0002(3)
Si(2) 0.0221(5) 0.0232(5) 0.0168(5) -0.0011(4) 0.0007(4) -0.0010(3)
C(1) 0.025(2) 0.039(2) 0.035(2) 0.0117(17) 0.0104(18) 0.0109(18)
C(2) 0.024(2) 0.029(2) 0.037(2) 0.0100(16) -0.0042(18) 0.0057(17)
C(3) 0.039(2) 0.036(2) 0.021(2) 0.0132(19) -0.0036(18) 0.0043(17)
C(4) 0.033(2) 0.029(2) 0.027(2) 0.0106(17) 0.0107(17) 0.0074(16)
C(5) 0.036(2) 0.0142(17) 0.034(2) 0.0051(15) 0.0054(18) 0.0018(15)
C(6) 0.036(2) 0.031(2) 0.023(2) 0.0124(17) 0.0078(18) 0.0038(16)
C(7) 0.0192(18) 0.0244(18) 0.0168(17) -0.0022(14) 0.0019(14) 0.0038(14)
C(8) 0.0181(18) 0.0259(18) 0.0200(19) -0.0021(14) 0.0024(14) 0.0041(14)
C(9) 0.0190(18) 0.0308(19) 0.0191(18) -0.0040(15) 0.0000(15) 0.0013(15)
C(10) 0.0196(19) 0.035(2) 0.026(2) 0.0030(16) 0.0013(16) 0.0076(16)
C(11) 0.026(2) 0.028(2) 0.030(2) 0.0042(16) 0.0077(17) 0.0036(16)
C(12) 0.0193(19) 0.0276(19) 0.026(2) 0.0014(15) 0.0043(16) 0.0009(15)
C(13) 0.034(2) 0.032(2) 0.0201(19) 0.0053(17) 0.0070(17) -0.0001(16)
C(14) 0.025(2) 0.031(2) 0.0212(19) -0.0020(16) 0.0026(16) -0.0015(15)
C(15) 0.030(2) 0.034(2) 0.032(2) -0.0073(17) 0.0044(18) -0.0037(18)
C(16) 0.027(2) 0.036(2) 0.021(2) -0.0034(17) -0.0010(16) -0.0054(16)
C(17) 0.0239(19) 0.0254(18) 0.0167(18) -0.0024(14) 0.0049(15) 0.0019(14)
C(18) 0.028(2) 0.0246(18) 0.0230(19) -0.0033(15) 0.0079(16) -0.0001(15)
C(19) 0.031(2) 0.028(2) 0.032(2) 0.0024(16) 0.0140(18) -0.0021(17)
C(20) 0.033(2) 0.025(2) 0.042(2) 0.0082(16) 0.018(2) 0.0098(18)
C(21) 0.026(2) 0.035(2) 0.032(2) 0.0086(17) 0.0067(17) 0.0103(18)
C(22) 0.025(2) 0.0278(19) 0.023(2) -0.0000(15) 0.0052(16) 0.0047(15)
C(23) 0.0217(19) 0.0252(18) 0.0177(18) 0.0004(14) 0.0038(14) -0.0010(14)
C(24) 0.030(2) 0.0291(19) 0.0199(19) -0.0015(16) 0.0059(16) -0.0016(15)
C(25) 0.037(2) 0.038(2) 0.021(2) -0.0001(18) 0.0045(18) 0.0054(17)
C(26) 0.036(2) 0.045(2) 0.018(2) -0.0008(19) 0.0063(18) -0.0036(17)
C(27) 0.034(2) 0.034(2) 0.021(2) 0.0021(17) 0.0001(17) -0.0046(16)
C(28) 0.0204(19) 0.032(2) 0.0189(19) -0.0006(15) 0.0002(15) -0.0006(15)
C(29) 0.0208(19) 0.0254(18) 0.0196(18) 0.0014(14) 0.0034(15) 0.0024(14)
C(30) 0.023(2) 0.0276(19) 0.023(2) -0.0018(15) 0.0012(16) -0.0001(15)
C(31) 0.024(2) 0.040(2) 0.027(2) 0.0024(17) 0.0051(17) 0.0068(18)
C(32) 0.023(2) 0.041(2) 0.027(2) -0.0074(17) -0.0005(17) 0.0070(18)
C(33) 0.025(2) 0.038(2) 0.024(2) -0.0061(17) -0.0012(16) -0.0002(17)
C(34) 0.025(2) 0.031(2) 0.0207(19) -0.0044(16) 0.0018(16) -0.0028(15)

loop_
_atom_type_symbol
_atom_type_description
_atom_type_scat_dispersion_real
_atom_type_scat_dispersion_imag
_atom_type_scat_source
C C 0.003 0.002
;
International Tables for Crystallography
(1992, Vol. C, Tables 4.2.6.8 and 6.1.1.4)
;
H H 0.000 0.000
;
International Tables for Crystallography
(1992, Vol. C, Table 6.1.1.4)
;
Fe Fe 0.346 0.844
;
International Tables for Crystallography
(1992, Vol. C, Tables 4.2.6.8 and 6.1.1.4)
;
Si Si 0.082 0.070
;
International Tables for Crystallography
(1992, Vol. C, Tables 4.2.6.8 and 6.1.1.4)
;
P P 0.102 0.094
;
International Tables for Crystallography
(1992, Vol. C, Tables 4.2.6.8 and 6.1.1.4)
;

loop_
_geom_angle_atom_site_label_1
_geom_angle_atom_site_label_2
_geom_angle_atom_site_label_3
_geom_angle
_geom_angle_publ_flag
P(1) Fe(1) Si(1) 92.58(3) yes
P(1) Fe(1) Si(2) 92.33(3) yes
P(1) Fe(1) C(1) 89.94(12) yes
P(1) Fe(1) C(2) 99.53(12) yes
P(1) Fe(1) C(3) 131.41(12) yes
P(1) Fe(1) C(4) 169.94(12) yes
P(1) Fe(1) C(5) 143.04(13) yes
P(1) Fe(1) C(6) 108.14(12) yes
Si(1) Fe(1) Si(2) 77.96(3) yes
Si(1) Fe(1) C(1) 144.77(11) yes
Si(1) Fe(1) C(2) 107.03(12) yes
Si(1) Fe(1) C(3) 82.47(13) yes
Si(1) Fe(1) C(4) 89.81(12) yes
Si(1) Fe(1) C(5) 122.45(13) yes
Si(1) Fe(1) C(6) 159.24(12) yes
Si(2) Fe(1) C(1) 137.06(11) yes
Si(2) Fe(1) C(2) 166.82(11) yes
Si(2) Fe(1) C(3) 132.73(13) yes
Si(2) Fe(1) C(4) 97.73(12) yes
Si(2) Fe(1) C(5) 84.75(11) yes
Si(2) Fe(1) C(6) 101.78(11) yes
C(1) Fe(1) C(2) 38.14(17) yes
C(1) Fe(1) C(3) 69.86(18) yes
C(1) Fe(1) C(4) 82.51(17) yes
C(1) Fe(1) C(5) 68.71(16) yes
C(1) Fe(1) C(6) 37.97(15) yes
C(2) Fe(1) C(3) 39.02(18) yes
C(2) Fe(1) C(4) 70.44(16) yes
C(2) Fe(1) C(5) 82.31(15) yes
C(2) Fe(1) C(6) 69.11(15) yes
C(3) Fe(1) C(4) 39.35(16) yes
C(3) Fe(1) C(5) 70.40(15) yes
C(3) Fe(1) C(6) 82.82(16) yes
C(4) Fe(1) C(5) 38.79(16) yes
C(4) Fe(1) C(6) 69.56(17) yes
C(5) Fe(1) C(6) 37.86(17) yes
Fe(1) P(1) C(17) 124.48(14) yes
Fe(1) P(1) C(23) 120.25(12) yes
Fe(1) P(1) C(29) 110.14(12) yes
C(17) P(1) C(23) 98.22(17) yes
C(17) P(1) C(29) 102.16(16) yes
C(23) P(1) C(29) 97.05(17) yes
Fe(1) Si(1) C(7) 110.84(13) yes
Fe(1) Si(1) C(13) 114.63(13) yes
Fe(1) Si(1) C(14) 118.12(14) yes
C(7) Si(1) C(13) 102.37(18) yes
C(7) Si(1) C(14) 108.81(16) yes
C(13) Si(1) C(14) 100.56(18) yes
Fe(1) Si(2) C(8) 111.23(11) yes
Fe(1) Si(2) C(15) 116.02(13) yes
Fe(1) Si(2) C(16) 116.79(14) yes
C(8) Si(2) C(15) 101.52(19) yes
C(8) Si(2) C(16) 107.43(17) yes
C(15) Si(2) C(16) 102.35(19) yes
Fe(1) C(1) C(2) 71.3(2) yes
Fe(1) C(1) C(6) 71.3(2) yes
C(2) C(1) C(6) 121.3(4) yes
Fe(1) C(2) C(1) 70.6(2) yes
Fe(1) C(2) C(3) 68.3(2) yes
C(1) C(2) C(3) 118.6(3) yes
Fe(1) C(3) C(2) 72.7(2) yes
Fe(1) C(3) C(4) 70.3(2) yes
C(2) C(3) C(4) 119.9(4) yes
Fe(1) C(4) C(3) 70.3(2) yes
Fe(1) C(4) C(5) 71.7(2) yes
C(3) C(4) C(5) 119.8(4) yes
Fe(1) C(5) C(4) 69.5(2) yes
Fe(1) C(5) C(6) 72.2(2) yes
C(4) C(5) C(6) 120.7(3) yes
Fe(1) C(6) C(1) 70.7(2) yes
Fe(1) C(6) C(5) 69.9(2) yes
C(1) C(6) C(5) 119.7(4) yes
Si(1) C(7) C(8) 114.3(2) yes
Si(1) C(7) C(12) 126.2(2) yes
C(8) C(7) C(12) 119.4(3) yes
Si(2) C(8) C(7) 114.5(2) yes
Si(2) C(8) C(9) 125.6(2) yes
C(7) C(8) C(9) 119.9(3) yes
C(8) C(9) C(10) 120.0(3) yes
C(9) C(10) C(11) 120.5(3) yes
C(10) C(11) C(12) 119.6(3) yes
C(7) C(12) C(11) 120.4(3) yes
P(1) C(17) C(18) 123.4(2) yes
P(1) C(17) C(22) 117.9(2) yes
C(18) C(17) C(22) 118.7(3) yes
C(17) C(18) C(19) 120.7(3) yes
C(18) C(19) C(20) 120.3(3) yes
C(19) C(20) C(21) 119.4(3) yes
C(20) C(21) C(22) 120.8(3) yes
C(17) C(22) C(21) 120.3(3) yes
P(1) C(23) C(24) 121.5(2) yes
P(1) C(23) C(28) 119.9(2) yes
C(24) C(23) C(28) 117.7(3) yes
C(23) C(24) C(25) 121.1(3) yes
C(24) C(25) C(26) 120.4(4) yes
C(25) C(26) C(27) 119.1(4) yes
C(26) C(27) C(28) 120.7(3) yes
C(23) C(28) C(27) 120.9(3) yes
P(1) C(29) C(30) 122.0(2) yes
P(1) C(29) C(34) 119.0(3) yes
C(30) C(29) C(34) 118.8(3) yes
C(29) C(30) C(31) 120.6(3) yes
C(30) C(31) C(32) 120.5(4) yes
C(31) C(32) C(33) 119.6(3) yes
C(32) C(33) C(34) 120.3(3) yes
C(29) C(34) C(33) 120.2(4) yes
Fe(1) C(1) H(1) 118.6 no
C(2) C(1) H(1) 118.6 no
C(6) C(1) H(1) 118.6 no
Fe(1) C(2) H(2) 119.6 no
C(1) C(2) H(2) 120.1 no
C(3) C(2) H(2) 119.4 no
Fe(1) C(3) H(3) 119.2 no
C(2) C(3) H(3) 119.4 no
C(4) C(3) H(3) 119.6 no
Fe(1) C(4) H(4) 119.6 no
C(3) C(4) H(4) 119.3 no
C(5) C(4) H(4) 119.7 no
Fe(1) C(5) H(5) 118.6 no
C(4) C(5) H(5) 119.0 no
C(6) C(5) H(5) 118.6 no
Fe(1) C(6) H(6) 118.7 no
C(1) C(6) H(6) 119.3 no
C(5) C(6) H(6) 119.2 no
C(8) C(9) H(7) 120.0 no
C(10) C(9) H(7) 119.9 no
C(9) C(10) H(8) 119.7 no
C(11) C(10) H(8) 119.8 no
C(10) C(11) H(9) 120.3 no
C(12) C(11) H(9) 120.1 no
C(7) C(12) H(10) 119.6 no
C(11) C(12) H(10) 119.9 no
Si(1) C(13) H(11) 109.4 no
Si(1) C(13) H(12) 109.4 no
Si(1) C(13) H(13) 109.6 no
H(11) C(13) H(12) 109.5 no
H(11) C(13) H(13) 109.5 no
H(12) C(13) H(13) 109.5 no
Si(1) C(14) H(14) 109.4 no
Si(1) C(14) H(15) 109.5 no
Si(1) C(14) H(16) 109.5 no
H(14) C(14) H(15) 109.5 no
H(14) C(14) H(16) 109.5 no
H(15) C(14) H(16) 109.5 no
Si(2) C(15) H(17) 109.5 no
Si(2) C(15) H(18) 109.5 no
Si(2) C(15) H(19) 109.4 no
H(17) C(15) H(18) 109.5 no
H(17) C(15) H(19) 109.5 no
H(18) C(15) H(19) 109.5 no
Si(2) C(16) H(20) 109.3 no
Si(2) C(16) H(21) 109.7 no
Si(2) C(16) H(22) 109.4 no
H(20) C(16) H(21) 109.5 no
H(20) C(16) H(22) 109.5 no
H(21) C(16) H(22) 109.5 no
C(17) C(18) H(23) 119.4 no
C(19) C(18) H(23) 119.9 no
C(18) C(19) H(24) 119.9 no
C(20) C(19) H(24) 119.9 no
C(19) C(20) H(25) 120.6 no
C(21) C(20) H(25) 120.1 no
C(20) C(21) H(26) 119.7 no
C(22) C(21) H(26) 119.5 no
C(17) C(22) H(27) 119.8 no
C(21) C(22) H(27) 119.9 no
C(23) C(24) H(28) 119.0 no
C(25) C(24) H(28) 119.9 no
C(24) C(25) H(29) 119.8 no
C(26) C(25) H(29) 119.8 no
C(25) C(26) H(30) 120.2 no
C(27) C(26) H(30) 120.7 no
C(26) C(27) H(31) 119.4 no
C(28) C(27) H(31) 119.9 no
C(23) C(28) H(32) 119.3 no
C(27) C(28) H(32) 119.8 no
C(29) C(30) H(33) 119.6 no
C(31) C(30) H(33) 119.7 no
C(30) C(31) H(34) 119.7 no
C(32) C(31) H(34) 119.8 no
C(31) C(32) H(35) 120.2 no
C(33) C(32) H(35) 120.2 no
C(32) C(33) H(36) 119.8 no
C(34) C(33) H(36) 119.9 no
C(29) C(34) H(37) 120.1 no
C(33) C(34) H(37) 119.7 no

loop_
_geom_bond_atom_site_label_1
_geom_bond_atom_site_label_2
_geom_bond_distance
_geom_bond_publ_flag
Fe(1) P(1) 2.2417(10) yes
Fe(1) Si(1) 2.3602(12) yes
Fe(1) Si(2) 2.3573(11) yes
Fe(1) C(1) 2.159(4) yes
Fe(1) C(2) 2.168(4) yes
Fe(1) C(3) 2.109(4) yes
Fe(1) C(4) 2.109(4) yes
Fe(1) C(5) 2.137(3) yes
Fe(1) C(6) 2.166(4) yes
P(1) C(17) 1.858(3) yes
P(1) C(23) 1.853(4) yes
P(1) C(29) 1.870(3) yes
Si(1) C(7) 1.891(3) yes
Si(1) C(13) 1.915(4) yes
Si(1) C(14) 1.893(3) yes
Si(2) C(8) 1.904(4) yes
Si(2) C(15) 1.911(4) yes
Si(2) C(16) 1.898(4) yes
C(1) C(2) 1.414(6) yes
C(1) C(6) 1.407(5) yes
C(2) C(3) 1.429(7) yes
C(3) C(4) 1.420(5) yes
C(4) C(5) 1.410(6) yes
C(5) C(6) 1.396(6) yes
C(7) C(8) 1.396(5) yes
C(7) C(12) 1.402(5) yes
C(8) C(9) 1.396(4) yes
C(9) C(10) 1.398(5) yes
C(10) C(11) 1.379(5) yes
C(11) C(12) 1.400(5) yes
C(17) C(18) 1.390(5) yes
C(17) C(22) 1.402(5) yes
C(18) C(19) 1.399(5) yes
C(19) C(20) 1.391(5) yes
C(20) C(21) 1.380(5) yes
C(21) C(22) 1.396(5) yes
C(23) C(24) 1.395(5) yes
C(23) C(28) 1.403(5) yes
C(24) C(25) 1.392(6) yes
C(25) C(26) 1.387(6) yes
C(26) C(27) 1.383(6) yes
C(27) C(28) 1.387(6) yes
C(29) C(30) 1.389(6) yes
C(29) C(34) 1.402(5) yes
C(30) C(31) 1.389(5) yes
C(31) C(32) 1.386(6) yes
C(32) C(33) 1.384(6) yes
C(33) C(34) 1.396(5) yes
C(1) H(1) 0.950 no
C(2) H(2) 0.950 no
C(3) H(3) 0.950 no
C(4) H(4) 0.950 no
C(5) H(5) 0.950 no
C(6) H(6) 0.950 no
C(9) H(7) 0.950 no
C(10) H(8) 0.950 no
C(11) H(9) 0.950 no
C(12) H(10) 0.950 no
C(13) H(11) 0.950 no
C(13) H(12) 0.950 no
C(13) H(13) 0.950 no
C(14) H(14) 0.950 no
C(14) H(15) 0.950 no
C(14) H(16) 0.950 no
C(15) H(17) 0.950 no
C(15) H(18) 0.950 no
C(15) H(19) 0.950 no
C(16) H(20) 0.950 no
C(16) H(21) 0.950 no
C(16) H(22) 0.950 no
C(18) H(23) 0.950 no
C(19) H(24) 0.950 no
C(20) H(25) 0.950 no
C(21) H(26) 0.950 no
C(22) H(27) 0.950 no
C(24) H(28) 0.950 no
C(25) H(29) 0.950 no
C(26) H(30) 0.950 no
C(27) H(31) 0.950 no
C(28) H(32) 0.950 no
C(30) H(33) 0.950 no
C(31) H(34) 0.950 no
C(32) H(35) 0.950 no
C(33) H(36) 0.950 no
C(34) H(37) 0.950 no

loop_
_geom_contact_atom_site_label_1
_geom_contact_atom_site_label_2
_geom_contact_distance
_geom_contact_site_symmetry_2
C(26) C(32) 3.578(5) 4_565
C(27) C(32) 3.494(5) 4_565
C(32) C(26) 3.578(5) 4_464
C(32) C(27) 3.494(5) 4_464
C(1) H(28) 3.329 2_555
C(3) H(7) 3.578 4_464
C(3) H(26) 3.274 4_464
C(4) H(17) 3.292 3_675
C(4) H(19) 3.348 3_675
C(5) H(28) 3.426 2_555
C(6) H(28) 2.958 2_555
C(7) H(30) 3.256 4_564
C(8) H(30) 3.240 4_564
C(9) H(3) 3.191 4_565
C(9) H(11) 3.506 4_565
C(9) H(30) 3.052 4_564
C(10) H(3) 3.457 4_565
C(10) H(11) 3.398 4_565
C(10) H(18) 2.986 2_645
C(10) H(30) 2.934 4_564
C(10) H(34) 3.067 1_655
C(10) H(35) 3.286 1_655
C(11) H(14) 3.371 3_665
C(11) H(15) 3.382 3_665
C(11) H(18) 3.100 2_645
C(11) H(30) 2.980 4_564
C(11) H(31) 3.145 4_564
C(11) H(35) 3.145 1_655
C(12) H(14) 3.129 3_665
C(12) H(15) 3.377 3_665
C(12) H(30) 3.120 4_564
C(12) H(31) 3.225 4_564
C(13) H(8) 3.555 4_464
C(13) H(19) 3.579 3_675
C(13) H(24) 3.510 3_665
C(13) H(33) 3.485 4_564
C(13) H(34) 3.097 4_564
C(14) H(7) 3.456 4_464
C(14) H(9) 3.075 3_665
C(14) H(10) 3.050 3_665
C(14) H(21) 3.451 4_464
C(15) H(4) 3.122 3_675
C(15) H(8) 3.062 2_655
C(15) H(9) 3.582 2_655
C(16) H(9) 3.552 2_655
C(16) H(16) 3.426 4_565
C(16) H(35) 3.441 2_555
C(16) H(36) 2.971 4_565
C(18) H(1) 3.498 2_545
C(18) H(6) 3.147 2_545
C(18) H(31) 3.477 2_545
C(18) H(32) 3.534 2_545
C(19) H(1) 3.038 2_545
C(19) H(10) 3.526 3_665
C(19) H(15) 3.240 3_665
C(19) H(31) 3.572 2_545
C(20) H(1) 3.449 2_545
C(20) H(15) 3.147 3_665
C(21) H(29) 3.415 3_666
C(26) H(12) 3.279 4_465
C(26) H(35) 3.184 4_565
C(27) H(12) 3.531 4_465
C(27) H(23) 3.430 2_555
C(27) H(24) 3.147 2_555
C(27) H(35) 2.960 4_565
C(27) H(36) 3.512 4_565
C(28) H(23) 3.567 2_555
C(28) H(24) 3.257 2_555
C(29) H(6) 3.339 2_545
C(30) H(5) 3.241 2_545
C(30) H(6) 3.306 2_545
C(30) H(12) 3.539 4_465
C(31) H(5) 3.014 2_545
C(31) H(6) 3.533 2_545
C(31) H(8) 3.151 1_455
C(31) H(11) 3.408 4_465
C(31) H(20) 3.454 2_545
C(32) H(8) 3.480 1_455
C(32) H(20) 2.860 2_545
C(32) H(30) 3.447 4_464
C(32) H(31) 3.290 4_464
C(32) H(36) 3.338 3_565
C(33) H(20) 3.524 2_545
C(33) H(20) 3.507 4_464
C(33) H(21) 3.596 4_464
C(33) H(22) 3.359 4_464
C(33) H(36) 3.057 3_565
H(1) C(18) 3.498 2_555
H(1) C(19) 3.038 2_555
H(1) C(20) 3.449 2_555
H(1) H(24) 2.983 2_555
H(2) H(21) 3.222 4_464
H(2) H(22) 3.568 4_464
H(2) H(27) 3.489 4_464
H(3) C(9) 3.191 4_464
H(3) C(10) 3.457 4_464
H(3) H(7) 2.661 4_464
H(3) H(8) 3.148 4_464
H(3) H(21) 3.341 4_464
H(3) H(26) 3.248 4_464
H(3) H(27) 3.501 4_464
H(4) C(15) 3.122 3_675
H(4) H(4) 3.153 3_675
H(4) H(13) 3.323 3_675
H(4) H(17) 2.861 3_675
H(4) H(18) 3.528 3_675
H(4) H(19) 2.582 3_675
H(5) C(30) 3.241 2_555
H(5) C(31) 3.014 2_555
H(5) H(13) 3.085 3_675
H(5) H(33) 3.235 2_555
H(5) H(34) 2.880 2_555
H(6) C(18) 3.147 2_555
H(6) C(29) 3.339 2_555
H(6) C(30) 3.306 2_555
H(6) C(31) 3.533 2_555
H(6) H(23) 2.906 2_555
H(6) H(28) 3.166 2_555
H(7) C(3) 3.578 4_565
H(7) C(14) 3.456 4_565
H(7) H(3) 2.661 4_565
H(7) H(11) 2.927 4_565
H(7) H(15) 3.207 4_565
H(7) H(16) 2.928 4_565
H(7) H(25) 3.481 2_655
H(7) H(30) 3.538 4_564
H(8) C(13) 3.555 4_565
H(8) C(15) 3.062 2_645
H(8) C(31) 3.151 1_655
H(8) C(32) 3.480 1_655
H(8) H(3) 3.148 4_565
H(8) H(11) 2.705 4_565
H(8) H(17) 3.586 2_645
H(8) H(18) 2.429 2_645
H(8) H(19) 2.864 2_645
H(8) H(30) 3.392 4_564
H(8) H(34) 2.356 1_655
H(8) H(35) 3.043 1_655
H(9) C(14) 3.075 3_665
H(9) C(15) 3.582 2_645
H(9) C(16) 3.552 2_645
H(9) H(14) 2.888 3_665
H(9) H(15) 2.885 3_665
H(9) H(16) 2.928 3_665
H(9) H(18) 2.657 2_645
H(9) H(20) 3.007 2_645
H(9) H(21) 3.289 2_645
H(9) H(30) 3.473 4_564
H(9) H(31) 3.059 4_564
H(9) H(35) 2.798 1_655
H(10) C(14) 3.050 3_665
H(10) C(19) 3.526 3_665
H(10) H(10) 3.153 3_665
H(10) H(14) 2.390 3_665
H(10) H(15) 2.895 3_665
H(10) H(16) 3.541 3_665
H(10) H(23) 3.528 3_665
H(10) H(24) 3.163 3_665
H(10) H(31) 3.164 4_564
H(11) C(9) 3.506 4_464
H(11) C(10) 3.398 4_464
H(11) C(31) 3.408 4_564
H(11) H(7) 2.927 4_464
H(11) H(8) 2.705 4_464
H(11) H(19) 3.378 3_675
H(11) H(24) 3.506 3_665
H(11) H(25) 3.540 3_665
H(11) H(33) 3.512 4_564
H(11) H(34) 2.539 4_564
H(12) C(26) 3.279 4_564
H(12) C(27) 3.531 4_564
H(12) C(30) 3.539 4_564
H(12) H(24) 2.780 3_665
H(12) H(30) 3.355 4_564
H(12) H(33) 2.833 4_564
H(12) H(34) 3.055 4_564
H(13) H(4) 3.323 3_675
H(13) H(5) 3.085 3_675
H(13) H(19) 2.914 3_675
H(13) H(34) 3.220 4_564
H(14) C(11) 3.371 3_665
H(14) C(12) 3.129 3_665
H(14) H(9) 2.888 3_665
H(14) H(10) 2.390 3_665
H(15) C(11) 3.382 3_665
H(15) C(12) 3.377 3_665
H(15) C(19) 3.240 3_665
H(15) C(20) 3.147 3_665
H(15) H(7) 3.207 4_464
H(15) H(9) 2.885 3_665
H(15) H(10) 2.895 3_665
H(15) H(24) 3.074 3_665
H(15) H(25) 2.911 3_665
H(16) C(16) 3.426 4_464
H(16) H(7) 2.928 4_464
H(16) H(9) 2.928 3_665
H(16) H(10) 3.541 3_665
H(16) H(20) 3.551 4_464
H(16) H(21) 2.552 4_464
H(17) C(4) 3.292 3_675
H(17) H(4) 2.861 3_675
H(17) H(8) 3.586 2_655
H(17) H(26) 3.455 2_655
H(17) H(29) 3.152 4_564
H(17) H(30) 3.395 4_564
H(18) C(10) 2.986 2_655
H(18) C(11) 3.100 2_655
H(18) H(4) 3.528 3_675
H(18) H(8) 2.429 2_655
H(18) H(9) 2.657 2_655
H(18) H(26) 3.264 2_655
H(18) H(34) 3.572 2_555
H(19) C(4) 3.348 3_675
H(19) C(13) 3.579 3_675
H(19) H(4) 2.582 3_675
H(19) H(8) 2.864 2_655
H(19) H(11) 3.378 3_675
H(19) H(13) 2.914 3_675
H(19) H(34) 3.168 2_555
H(20) C(31) 3.454 2_555
H(20) C(32) 2.860 2_555
H(20) C(33) 3.524 2_555
H(20) C(33) 3.507 4_565
H(20) H(9) 3.007 2_655
H(20) H(16) 3.551 4_565
H(20) H(34) 3.573 2_555
H(20) H(35) 2.503 2_555
H(20) H(36) 2.669 4_565
H(20) H(37) 3.587 4_565
H(21) C(14) 3.451 4_565
H(21) C(33) 3.596 4_565
H(21) H(2) 3.222 4_565
H(21) H(3) 3.341 4_565
H(21) H(9) 3.289 2_655
H(21) H(16) 2.552 4_565
H(21) H(36) 3.059 4_565
H(21) H(37) 3.069 4_565
H(22) C(33) 3.359 4_565
H(22) H(2) 3.568 4_565
H(22) H(36) 2.698 4_565
H(23) C(27) 3.430 2_545
H(23) C(28) 3.567 2_545
H(23) H(6) 2.906 2_545
H(23) H(10) 3.528 3_665
H(23) H(31) 2.784 2_545
H(23) H(32) 3.068 2_545
H(24) C(13) 3.510 3_665
H(24) C(27) 3.147 2_545
H(24) C(28) 3.257 2_545
H(24) H(1) 2.983 2_545
H(24) H(10) 3.163 3_665
H(24) H(11) 3.506 3_665
H(24) H(12) 2.780 3_665
H(24) H(15) 3.074 3_665
H(24) H(31) 2.978 2_545
H(24) H(32) 3.192 2_545
H(24) H(33) 3.115 2_545
H(25) H(7) 3.481 2_645
H(25) H(11) 3.540 3_665
H(25) H(15) 2.911 3_665
H(25) H(29) 3.279 3_666
H(25) H(30) 3.576 3_666
H(25) H(34) 3.590 2_545
H(26) C(3) 3.274 4_565
H(26) H(3) 3.248 4_565
H(26) H(17) 3.455 2_645
H(26) H(18) 3.264 2_645
H(26) H(29) 2.825 3_666
H(27) H(2) 3.489 4_565
H(27) H(3) 3.501 4_565
H(28) C(1) 3.329 2_545
H(28) C(5) 3.426 2_545
H(28) C(6) 2.958 2_545
H(28) H(6) 3.166 2_545
H(29) C(21) 3.415 3_666
H(29) H(17) 3.152 4_465
H(29) H(25) 3.279 3_666
H(29) H(26) 2.825 3_666
H(30) C(7) 3.256 4_465
H(30) C(8) 3.240 4_465
H(30) C(9) 3.052 4_465
H(30) C(10) 2.934 4_465
H(30) C(11) 2.980 4_465
H(30) C(12) 3.120 4_465
H(30) C(32) 3.447 4_565
H(30) H(7) 3.538 4_465
H(30) H(8) 3.392 4_465
H(30) H(9) 3.473 4_465
H(30) H(12) 3.355 4_465
H(30) H(17) 3.395 4_465
H(30) H(25) 3.576 3_666
H(30) H(35) 2.994 4_565
H(31) C(11) 3.145 4_465
H(31) C(12) 3.225 4_465
H(31) C(18) 3.477 2_555
H(31) C(19) 3.572 2_555
H(31) C(32) 3.290 4_565
H(31) H(9) 3.059 4_465
H(31) H(10) 3.164 4_465
H(31) H(23) 2.784 2_555
H(31) H(24) 2.978 2_555
H(31) H(35) 2.564 4_565
H(31) H(36) 3.408 4_565
H(32) C(18) 3.534 2_555
H(32) H(23) 3.068 2_555
H(32) H(24) 3.192 2_555
H(33) C(13) 3.485 4_465
H(33) H(5) 3.235 2_545
H(33) H(11) 3.512 4_465
H(33) H(12) 2.833 4_465
H(33) H(24) 3.115 2_555
H(34) C(10) 3.067 1_455
H(34) C(13) 3.097 4_465
H(34) H(5) 2.880 2_545
H(34) H(8) 2.356 1_455
H(34) H(11) 2.539 4_465
H(34) H(12) 3.055 4_465
H(34) H(13) 3.220 4_465
H(34) H(18) 3.572 2_545
H(34) H(19) 3.168 2_545
H(34) H(20) 3.573 2_545
H(34) H(25) 3.590 2_555
H(35) C(10) 3.286 1_455
H(35) C(11) 3.145 1_455
H(35) C(16) 3.441 2_545
H(35) C(26) 3.184 4_464
H(35) C(27) 2.960 4_464
H(35) H(8) 3.043 1_455
H(35) H(9) 2.798 1_455
H(35) H(20) 2.503 2_545
H(35) H(30) 2.994 4_464
H(35) H(31) 2.564 4_464
H(35) H(36) 3.021 3_565
H(36) C(16) 2.971 4_464
H(36) C(27) 3.512 4_464
H(36) C(32) 3.338 3_565
H(36) C(33) 3.057 3_565
H(36) H(20) 2.669 4_464
H(36) H(21) 3.059 4_464
H(36) H(22) 2.698 4_464
H(36) H(31) 3.408 4_464
H(36) H(35) 3.021 3_565
H(36) H(36) 2.473 3_565
H(37) H(20) 3.587 4_464
H(37) H(21) 3.069 4_464

loop_
_geom_torsion_atom_site_label_1
_geom_torsion_atom_site_label_2
_geom_torsion_atom_site_label_3
_geom_torsion_atom_site_label_4
_geom_torsion
P(1) Fe(1) Si(1) C(7) -62.75(13)
P(1) Fe(1) Si(1) C(13) -178.01(13)
P(1) Fe(1) Si(1) C(14) 63.72(14)
Si(1) Fe(1) P(1) C(17) 19.43(14)
Si(1) Fe(1) P(1) C(23) 146.40(14)
Si(1) Fe(1) P(1) C(29) -102.17(14)
P(1) Fe(1) Si(2) C(8) 65.15(14)
P(1) Fe(1) Si(2) C(15) -179.50(16)
P(1) Fe(1) Si(2) C(16) -58.64(15)
Si(2) Fe(1) P(1) C(17) -58.61(14)
Si(2) Fe(1) P(1) C(23) 68.36(14)
Si(2) Fe(1) P(1) C(29) 179.79(14)
P(1) Fe(1) C(1) C(2) -105.6(2)
P(1) Fe(1) C(1) C(6) 120.5(2)
C(1) Fe(1) P(1) C(17) 164.28(18)
C(1) Fe(1) P(1) C(23) -68.75(18)
C(1) Fe(1) P(1) C(29) 42.68(17)
P(1) Fe(1) C(2) C(1) 77.6(2)
P(1) Fe(1) C(2) C(3) -149.1(2)
C(2) Fe(1) P(1) C(17) 127.18(18)
C(2) Fe(1) P(1) C(23) -105.84(19)
C(2) Fe(1) P(1) C(29) 5.58(18)
P(1) Fe(1) C(3) C(2) 42.4(3)
P(1) Fe(1) C(3) C(4) 174.2(2)
C(3) Fe(1) P(1) C(17) 101.7(2)
C(3) Fe(1) P(1) C(23) -131.4(2)
C(3) Fe(1) P(1) C(29) -19.9(2)
P(1) Fe(1) C(4) C(3) -25.6(8)
P(1) Fe(1) C(4) C(5) 106.7(6)
C(4) Fe(1) P(1) C(17) 123.1(7)
C(4) Fe(1) P(1) C(23) -110.0(7)
C(4) Fe(1) P(1) C(29) 1.5(7)
P(1) Fe(1) C(5) C(4) -163.8(2)
P(1) Fe(1) C(5) C(6) -30.0(3)
C(5) Fe(1) P(1) C(17) -143.0(2)
C(5) Fe(1) P(1) C(23) -16.0(2)
C(5) Fe(1) P(1) C(29) 95.4(2)
P(1) Fe(1) C(6) C(1) -65.1(2)
P(1) Fe(1) C(6) C(5) 161.6(2)
C(6) Fe(1) P(1) C(17) -161.81(17)
C(6) Fe(1) P(1) C(23) -34.84(18)
C(6) Fe(1) P(1) C(29) 76.59(17)
Si(1) Fe(1) Si(2) C(8) -27.00(14)
Si(1) Fe(1) Si(2) C(15) 88.35(16)
Si(1) Fe(1) Si(2) C(16) -150.79(15)
Si(2) Fe(1) Si(1) C(7) 29.07(13)
Si(2) Fe(1) Si(1) C(13) -86.18(14)
Si(2) Fe(1) Si(1) C(14) 155.55(14)
Si(1) Fe(1) C(1) C(2) -11.2(3)
Si(1) Fe(1) C(1) C(6) -145.1(2)
C(1) Fe(1) Si(1) C(7) -156.3(2)
C(1) Fe(1) Si(1) C(13) 88.4(2)
C(1) Fe(1) Si(1) C(14) -29.8(2)
Si(1) Fe(1) C(2) C(1) 173.2(2)
Si(1) Fe(1) C(2) C(3) -53.4(2)
C(2) Fe(1) Si(1) C(7) -163.54(17)
C(2) Fe(1) Si(1) C(13) 81.21(18)
C(2) Fe(1) Si(1) C(14) -37.06(19)
Si(1) Fe(1) C(3) C(2) 129.2(2)
Si(1) Fe(1) C(3) C(4) -99.0(2)
C(3) Fe(1) Si(1) C(7) 165.80(18)
C(3) Fe(1) Si(1) C(13) 50.54(18)
C(3) Fe(1) Si(1) C(14) -67.73(18)
Si(1) Fe(1) C(4) C(3) 78.3(2)
Si(1) Fe(1) C(4) C(5) -149.4(2)
C(4) Fe(1) Si(1) C(7) 127.02(17)
C(4) Fe(1) Si(1) C(13) 11.76(17)
C(4) Fe(1) Si(1) C(14) -106.50(18)
Si(1) Fe(1) C(5) C(4) 37.1(2)
Si(1) Fe(1) C(5) C(6) 170.97(18)
C(5) Fe(1) Si(1) C(7) 104.81(18)
C(5) Fe(1) Si(1) C(13) -10.45(19)
C(5) Fe(1) Si(1) C(14) -128.72(18)
Si(1) Fe(1) C(6) C(1) 111.4(3)
Si(1) Fe(1) C(6) C(5) -21.9(4)
C(6) Fe(1) Si(1) C(7) 120.6(3)
C(6) Fe(1) Si(1) C(13) 5.3(3)
C(6) Fe(1) Si(1) C(14) -113.0(3)
Si(2) Fe(1) C(1) C(2) 161.0(2)
Si(2) Fe(1) C(1) C(6) 27.1(3)
C(1) Fe(1) Si(2) C(8) 157.6(2)
C(1) Fe(1) Si(2) C(15) -87.1(2)
C(1) Fe(1) Si(2) C(16) 33.8(2)
Si(2) Fe(1) C(2) C(1) -76.2(6)
Si(2) Fe(1) C(2) C(3) 57.1(6)
C(2) Fe(1) Si(2) C(8) -140.7(6)
C(2) Fe(1) Si(2) C(15) -25.4(6)
C(2) Fe(1) Si(2) C(16) 95.5(6)
Si(2) Fe(1) C(3) C(2) -164.89(19)
Si(2) Fe(1) C(3) C(4) -33.1(3)
C(3) Fe(1) Si(2) C(8) -94.7(2)
C(3) Fe(1) Si(2) C(15) 20.6(2)
C(3) Fe(1) Si(2) C(16) 141.5(2)
Si(2) Fe(1) C(4) C(3) 156.1(2)
Si(2) Fe(1) C(4) C(5) -71.6(2)
C(4) Fe(1) Si(2) C(8) -115.14(18)
C(4) Fe(1) Si(2) C(15) 0.2(2)
C(4) Fe(1) Si(2) C(16) 121.06(19)
Si(2) Fe(1) C(5) C(4) 109.3(2)
Si(2) Fe(1) C(5) C(6) -116.9(2)
C(5) Fe(1) Si(2) C(8) -151.78(19)
C(5) Fe(1) Si(2) C(15) -36.4(2)
C(5) Fe(1) Si(2) C(16) 84.43(19)
Si(2) Fe(1) C(6) C(1) -161.5(2)
Si(2) Fe(1) C(6) C(5) 65.1(2)
C(6) Fe(1) Si(2) C(8) 174.22(18)
C(6) Fe(1) Si(2) C(15) -70.4(2)
C(6) Fe(1) Si(2) C(16) 50.43(19)
C(1) Fe(1) C(2) C(3) 133.3(3)
C(2) Fe(1) C(1) C(6) -133.9(3)
C(1) Fe(1) C(3) C(2) -28.6(2)
C(1) Fe(1) C(3) C(4) 103.2(2)
C(3) Fe(1) C(1) C(2) 29.2(2)
C(3) Fe(1) C(1) C(6) -104.7(2)
C(1) Fe(1) C(4) C(3) -67.2(2)
C(1) Fe(1) C(4) C(5) 65.1(2)
C(4) Fe(1) C(1) C(2) 67.7(2)
C(4) Fe(1) C(1) C(6) -66.2(2)
C(1) Fe(1) C(5) C(4) -105.2(2)
C(1) Fe(1) C(5) C(6) 28.7(2)
C(5) Fe(1) C(1) C(2) 105.3(2)
C(5) Fe(1) C(1) C(6) -28.6(2)
C(1) Fe(1) C(6) C(5) -133.4(3)
C(6) Fe(1) C(1) C(2) 133.9(3)
C(2) Fe(1) C(3) C(4) 131.8(3)
C(3) Fe(1) C(2) C(1) -133.3(3)
C(2) Fe(1) C(4) C(3) -29.9(2)
C(2) Fe(1) C(4) C(5) 102.4(2)
C(4) Fe(1) C(2) C(1) -103.2(2)
C(4) Fe(1) C(2) C(3) 30.1(2)
C(2) Fe(1) C(5) C(4) -68.2(2)
C(2) Fe(1) C(5) C(6) 65.6(2)
C(5) Fe(1) C(2) C(1) -65.1(2)
C(5) Fe(1) C(2) C(3) 68.2(2)
C(2) Fe(1) C(6) C(1) 28.5(2)
C(2) Fe(1) C(6) C(5) -104.9(2)
C(6) Fe(1) C(2) C(1) -28.3(2)
C(6) Fe(1) C(2) C(3) 105.0(2)
C(3) Fe(1) C(4) C(5) 132.3(4)
C(4) Fe(1) C(3) C(2) -131.8(3)
C(3) Fe(1) C(5) C(4) -29.8(2)
C(3) Fe(1) C(5) C(6) 104.0(2)
C(5) Fe(1) C(3) C(2) -102.3(2)
C(5) Fe(1) C(3) C(4) 29.5(2)
C(3) Fe(1) C(6) C(1) 66.3(2)
C(3) Fe(1) C(6) C(5) -67.1(2)
C(6) Fe(1) C(3) C(2) -65.5(2)
C(6) Fe(1) C(3) C(4) 66.3(2)
C(4) Fe(1) C(5) C(6) 133.8(3)
C(5) Fe(1) C(4) C(3) -132.3(4)
C(4) Fe(1) C(6) C(1) 104.6(2)
C(4) Fe(1) C(6) C(5) -28.8(2)
C(6) Fe(1) C(4) C(3) -104.1(2)
C(6) Fe(1) C(4) C(5) 28.2(2)
C(5) Fe(1) C(6) C(1) 133.4(3)
C(6) Fe(1) C(5) C(4) -133.8(3)
Fe(1) P(1) C(17) C(18) -98.4(3)
Fe(1) P(1) C(17) C(22) 83.9(3)
Fe(1) P(1) C(23) C(24) -170.4(2)
Fe(1) P(1) C(23) C(28) 21.1(3)
Fe(1) P(1) C(29) C(30) -113.4(3)
Fe(1) P(1) C(29) C(34) 61.4(3)
C(17) P(1) C(23) C(24) -32.1(3)
C(17) P(1) C(23) C(28) 159.4(3)
C(23) P(1) C(17) C(18) 125.8(3)
C(23) P(1) C(17) C(22) -51.9(3)
C(17) P(1) C(29) C(30) 112.5(3)
C(17) P(1) C(29) C(34) -72.7(3)
C(29) P(1) C(17) C(18) 26.7(4)
C(29) P(1) C(17) C(22) -151.0(3)
C(23) P(1) C(29) C(30) 12.5(3)
C(23) P(1) C(29) C(34) -172.7(3)
C(29) P(1) C(23) C(24) 71.3(3)
C(29) P(1) C(23) C(28) -97.2(3)
Fe(1) Si(1) C(7) C(8) -27.3(3)
Fe(1) Si(1) C(7) C(12) 155.5(3)
C(13) Si(1) C(7) C(8) 95.4(3)
C(13) Si(1) C(7) C(12) -81.8(3)
C(14) Si(1) C(7) C(8) -158.8(3)
C(14) Si(1) C(7) C(12) 24.1(4)
Fe(1) Si(2) C(8) C(7) 20.0(3)
Fe(1) Si(2) C(8) C(9) -160.3(3)
C(15) Si(2) C(8) C(7) -104.0(3)
C(15) Si(2) C(8) C(9) 75.7(3)
C(16) Si(2) C(8) C(7) 149.0(3)
C(16) Si(2) C(8) C(9) -31.3(4)
Fe(1) C(1) C(2) C(3) -50.3(3)
Fe(1) C(1) C(6) C(5) 51.8(3)
C(2) C(1) C(6) Fe(1) -53.0(3)
C(2) C(1) C(6) C(5) -1.2(6)
C(6) C(1) C(2) Fe(1) 53.0(3)
C(6) C(1) C(2) C(3) 2.7(6)
Fe(1) C(2) C(3) C(4) -54.1(3)
C(1) C(2) C(3) Fe(1) 51.4(3)
C(1) C(2) C(3) C(4) -2.7(5)
Fe(1) C(3) C(4) C(5) -54.0(3)
C(2) C(3) C(4) Fe(1) 55.2(3)
C(2) C(3) C(4) C(5) 1.3(5)
Fe(1) C(4) C(5) C(6) -53.0(3)
C(3) C(4) C(5) Fe(1) 53.3(3)
C(3) C(4) C(5) C(6) 0.3(5)
Fe(1) C(5) C(6) C(1) -52.2(3)
C(4) C(5) C(6) Fe(1) 51.8(3)
C(4) C(5) C(6) C(1) -0.4(5)
Si(1) C(7) C(8) Si(2) 4.5(4)
Si(1) C(7) C(8) C(9) -175.2(3)
Si(1) C(7) C(12) C(11) 177.4(3)
C(8) C(7) C(12) C(11) 0.4(6)
C(12) C(7) C(8) Si(2) -178.2(3)
C(12) C(7) C(8) C(9) 2.1(6)
Si(2) C(8) C(9) C(10) 177.2(3)
C(7) C(8) C(9) C(10) -3.2(6)
C(8) C(9) C(10) C(11) 1.7(6)
C(9) C(10) C(11) C(12) 0.8(6)
C(10) C(11) C(12) C(7) -1.9(6)
P(1) C(17) C(18) C(19) -178.1(3)
P(1) C(17) C(22) C(21) 178.0(3)
C(18) C(17) C(22) C(21) 0.1(5)
C(22) C(17) C(18) C(19) -0.4(6)
C(17) C(18) C(19) C(20) 0.1(5)
C(18) C(19) C(20) C(21) 0.4(7)
C(19) C(20) C(21) C(22) -0.6(7)
C(20) C(21) C(22) C(17) 0.3(7)
P(1) C(23) C(24) C(25) -167.6(3)
P(1) C(23) C(28) C(27) 166.8(3)
C(24) C(23) C(28) C(27) -2.1(5)
C(28) C(23) C(24) C(25) 1.1(5)
C(23) C(24) C(25) C(26) 1.2(6)
C(24) C(25) C(26) C(27) -2.6(6)
C(25) C(26) C(27) C(28) 1.6(6)
C(26) C(27) C(28) C(23) 0.8(6)
P(1) C(29) C(30) C(31) 176.1(3)
P(1) C(29) C(34) C(33) -177.1(2)
C(30) C(29) C(34) C(33) -2.1(5)
C(34) C(29) C(30) C(31) 1.3(5)
C(29) C(30) C(31) C(32) 1.0(6)
C(30) C(31) C(32) C(33) -2.4(6)
C(31) C(32) C(33) C(34) 1.5(6)
C(32) C(33) C(34) C(29) 0.8(5)
